data_4032848
loop_
_publ_author_name
'Wang, Xiaoxia'
'Li, Na'
'Li, Zhongfeng'
'Rao, Honghua'

_publ_section_title
;
 Copper-Catalyzed Dehydrogenative C(sp(2))-N Bond Formation via Direct
 Oxidative Activation of an Anilidic N-H Bond: Synthesis of
 Benzoimidazo[1,2-a]indoles.
;
_journal_issue 19
_journal_name_full 'The Journal of organic chemistry'
_journal_page_first 10158
_journal_page_last 10166
_journal_paper_doi 10.1021/acs.joc.7b01617
_journal_volume 82
_journal_year 2017
_chemical_formula_moiety 'C16 H12 N2 O'
_chemical_formula_sum 'C16 H12 N2 O'
_chemical_formula_weight 248.28
_chemical_name_systematic
;
 ? 
;
_space_group_crystal_system orthorhombic
_space_group_IT_number 61
_space_group_name_Hall '-P 2ac 2ab'
_space_group_name_H-M_alt 'P b c a'
_symmetry_space_group_name_Hall '-P 2ac 2ab'
_symmetry_space_group_name_H-M 'P b c a'
_atom_sites_solution_hydrogens geom
_atom_sites_solution_primary direct
_atom_sites_solution_secondary difmap
_audit_creation_date 2016-05-17
_audit_creation_method
;
Olex2 1.2
(compiled 2016.02.19 svn.r3266 for OlexSys, GUI svn.r5155)
;
_cell_angle_alpha 90.00
_cell_angle_beta 90.00
_cell_angle_gamma 90.00
_cell_formula_units_Z 8
_cell_length_a 16.957(3)
_cell_length_b 7.7224(15)
_cell_length_c 18.204(4)
_cell_measurement_reflns_used 6073
_cell_measurement_temperature 153.1500
_cell_measurement_theta_max 27.4778
_cell_measurement_theta_min 1.6412
_cell_volume 2383.8(8)
_computing_cell_refinement 'CrystalClear (Rigaku Inc., 2008)'
_computing_data_collection 'CrystalClear (Rigaku Inc., 2008)'
_computing_data_reduction 'CrystalClear (Rigaku Inc., 2008)'
_computing_molecular_graphics 'Olex2 (Dolomanov et al., 2009)'
_computing_publication_material 'Olex2 (Dolomanov et al., 2009)'
_computing_structure_refinement 'XL (Sheldrick, 2008)'
_computing_structure_solution
;
????
;
_diffrn_ambient_temperature 153.1500
_diffrn_detector_area_resol_mean 28.5714
_diffrn_measured_fraction_theta_full 0.995
_diffrn_measured_fraction_theta_max 0.995
_diffrn_measurement_details
;
scan:
    Number of images: 322
               Slice: -110.0000 - 51.0000
         Image width: 0.5000
            Exp time: 5.0000
       Rotation axis: Omega
               Omega: 0.0000
                 Chi: 45.0000
                 Phi: 90.0000
                 XTD: 45.0651
              2theta: -20.1694
;
_diffrn_measurement_device
;
Saturn724+ (2x2 bin mode)
;
_diffrn_measurement_device_details
;
AFC10: Fixed Chi 2 circle
;
_diffrn_measurement_device_type 'multiwire proportional'
_diffrn_measurement_method dtprofit.ref
_diffrn_orient_matrix_type d*Trek
_diffrn_orient_matrix_UB_11 0.0007
_diffrn_orient_matrix_UB_12 -0.0955
_diffrn_orient_matrix_UB_13 0.0874
_diffrn_orient_matrix_UB_21 0.0305
_diffrn_orient_matrix_UB_22 -0.0340
_diffrn_orient_matrix_UB_23 -0.0373
_diffrn_orient_matrix_UB_31 0.0470
_diffrn_orient_matrix_UB_32 0.0194
_diffrn_orient_matrix_UB_33 0.0208
_diffrn_radiation_detector CCD
_diffrn_radiation_monochromator 'Graphite Monochromator'
_diffrn_radiation_type MoK\a
_diffrn_radiation_wavelength 0.71073
_diffrn_reflns_av_R_equivalents 0.0522
_diffrn_reflns_av_unetI/netI 0.0537
_diffrn_reflns_limit_h_max 14
_diffrn_reflns_limit_h_min -20
_diffrn_reflns_limit_k_max 9
_diffrn_reflns_limit_k_min -6
_diffrn_reflns_limit_l_max 18
_diffrn_reflns_limit_l_min -21
_diffrn_reflns_number 6666
_diffrn_reflns_theta_full 25.00
_diffrn_reflns_theta_max 25.00
_diffrn_reflns_theta_min 3.11
_diffrn_source 'Rotating Anode'
_diffrn_source_current 90.0000
_diffrn_source_power 4.5000
_diffrn_source_voltage 50.0000
_exptl_absorpt_coefficient_mu 0.088
_exptl_absorpt_correction_T_max 1.0000
_exptl_absorpt_correction_T_min 0.5403
_exptl_absorpt_correction_type multi-scan
_exptl_absorpt_process_details 'CrystalClear (Rigaku Inc., 2008)'
_exptl_crystal_colour Colorless
_exptl_crystal_density_diffrn 1.384
_exptl_crystal_density_method 'not measured'
_exptl_crystal_description rod
_exptl_crystal_F_000 1040
_exptl_crystal_size_max 0.15
_exptl_crystal_size_mid 0.05
_exptl_crystal_size_min 0.04
_refine_diff_density_max 0.514
_refine_diff_density_min -0.261
_refine_diff_density_rms 0.066
_refine_ls_extinction_method none
_refine_ls_goodness_of_fit_ref 1.209
_refine_ls_hydrogen_treatment constr
_refine_ls_matrix_type full
_refine_ls_number_parameters 173
_refine_ls_number_reflns 2086
_refine_ls_number_restraints 0
_refine_ls_restrained_S_all 1.209
_refine_ls_R_factor_all 0.0966
_refine_ls_R_factor_gt 0.0801
_refine_ls_shift/su_max 0.000
_refine_ls_shift/su_mean 0.000
_refine_ls_structure_factor_coef Fsqd
_refine_ls_weighting_details 'calc w=1/[\s^2^(Fo^2^)+(0.0561P)^2^+3.5900P] where P=(Fo^2^+2Fc^2^)/3'
_refine_ls_weighting_scheme calc
_refine_ls_wR_factor_gt 0.1663
_refine_ls_wR_factor_ref 0.1864
_reflns_number_gt 1762
_reflns_number_total 2086
_reflns_threshold_expression >2sigma(I)
_cod_data_source_file jo7b01617_si_002.cif
_cod_data_source_block bww16105a
_cod_depositor_comments
;
The following automatic conversions were performed:

'_exptl_absorpt_correction_type' value 'Multi-scan' changed to
'multi-scan' according to
/home/data/users/saulius/crontab/automatic-downloads/rss-feeds/ACS/lib/dictionaries/cif_core.dic
dictionary named 'cif_core.dic' version 2.4.2 from 2011-04-26.

Automatic conversion script
Id: cif_fix_values 4973 2017-02-22 13:04:09Z antanas 

 Adding full bibliography for 4032848.cif.
;
_cod_database_code 4032848
_diffrn_number_total 3081
_olex2_refinement_description
;
1. Fixed Uiso
 At 1.2 times of:
  All C(H) groups
 At 1.5 times of:
  All C(H,H,H) groups
2.a Aromatic/amide H refined with riding coordinates:
 C1(H1), C2(H2), C3(H3), C4(H4), C7(H7), C10(H10), C11(H11), C12(H12), C13(H13)
2.b Idealised Me refined as rotating group:
 C16(H16A,H16B,H16C)
;
_olex2_submission_special_instructions 'No special instructions were received'

loop_
_space_group_symop_id
_space_group_symop_operation_xyz
1 'x, y, z'
2 '-x+1/2, -y, z+1/2'
3 '-x, y+1/2, -z+1/2'
4 'x+1/2, -y+1/2, -z'
5 '-x, -y, -z'
6 'x-1/2, y, -z-1/2'
7 'x, -y-1/2, z-1/2'
8 '-x-1/2, y-1/2, z'

loop_
_atom_site_label
_atom_site_type_symbol
_atom_site_fract_x
_atom_site_fract_y
_atom_site_fract_z
_atom_site_U_iso_or_equiv
_atom_site_adp_type
_atom_site_occupancy
_atom_site_calc_flag
_atom_site_refinement_flags_posn
O1 O 0.06911(14) 0.8041(3) 0.49466(14) 0.0346(7) Uani 1 d .
N1 N 0.31787(16) 0.9000(3) 0.56663(15) 0.0223(7) Uani 1 d .
N2 N 0.18912(15) 0.8648(4) 0.54104(15) 0.0231(7) Uani 1 d .
C1 C 0.3707(2) 1.1118(4) 0.73342(19) 0.0282(8) Uani 1 d .
H1 H 0.3431 1.1648 0.7729 0.034 Uiso 1 calc R
C2 C 0.4521(2) 1.1069(4) 0.7331(2) 0.0310(9) Uani 1 d .
H2 H 0.4803 1.1568 0.7729 0.037 Uiso 1 calc R
C3 C 0.4934(2) 1.0304(4) 0.67566(19) 0.0291(9) Uani 1 d .
H3 H 0.5494 1.0291 0.6773 0.035 Uiso 1 calc R
C4 C 0.45504(19) 0.9557(4) 0.61577(19) 0.0252(8) Uani 1 d .
H4 H 0.4831 0.9031 0.5765 0.030 Uiso 1 calc R
C5 C 0.37383(19) 0.9629(4) 0.61712(18) 0.0233(8) Uani 1 d .
C6 C 0.32966(19) 1.0376(4) 0.67483(18) 0.0248(8) Uani 1 d .
C7 C 0.2459(2) 1.0191(4) 0.65854(19) 0.0248(8) Uani 1 d .
H7 H 0.2027 1.0578 0.6874 0.030 Uiso 1 calc R
C8 C 0.24288(19) 0.9341(4) 0.59287(18) 0.0230(8) Uani 1 d .
C9 C 0.31447(19) 0.8133(4) 0.49922(17) 0.0206(7) Uani 1 d .
C10 C 0.3737(2) 0.7589(4) 0.45235(19) 0.0260(8) Uani 1 d .
H10 H 0.4279 0.7758 0.4636 0.031 Uiso 1 calc R
C11 C 0.3493(2) 0.6772(5) 0.38719(19) 0.0300(9) Uani 1 d .
H11 H 0.3879 0.6367 0.3535 0.036 Uiso 1 calc R
C12 C 0.2706(2) 0.6547(5) 0.37108(19) 0.0301(9) Uani 1 d .
H12 H 0.2563 0.6013 0.3260 0.036 Uiso 1 calc R
C13 C 0.2116(2) 0.7079(4) 0.41891(19) 0.0272(8) Uani 1 d .
H13 H 0.1575 0.6898 0.4079 0.033 Uiso 1 calc R
C14 C 0.23486(19) 0.7883(4) 0.48310(18) 0.0236(8) Uani 1 d .
C15 C 0.1073(2) 0.8749(4) 0.5425(2) 0.0269(8) Uani 1 d .
C16 C 0.0713(2) 0.9738(5) 0.6051(2) 0.0316(9) Uani 1 d .
H16A H 0.0140 0.9802 0.5983 0.047 Uiso 1 calc GR
H16B H 0.0933 1.0912 0.6063 0.047 Uiso 1 calc GR
H16C H 0.0830 0.9147 0.6514 0.047 Uiso 1 calc GR

loop_
_atom_site_aniso_label
_atom_site_aniso_U_11
_atom_site_aniso_U_22
_atom_site_aniso_U_33
_atom_site_aniso_U_23
_atom_site_aniso_U_13
_atom_site_aniso_U_12
O1 0.0236(13) 0.0414(16) 0.0388(15) -0.0019(13) -0.0053(12) -0.0014(12)
N1 0.0186(14) 0.0240(15) 0.0243(15) -0.0028(12) -0.0011(12) 0.0012(12)
N2 0.0178(14) 0.0256(15) 0.0260(16) 0.0002(12) -0.0018(12) -0.0011(12)
C1 0.035(2) 0.0261(18) 0.0235(19) -0.0001(15) -0.0023(15) -0.0008(16)
C2 0.039(2) 0.0261(19) 0.028(2) 0.0015(16) -0.0118(17) -0.0035(16)
C3 0.0217(18) 0.0284(19) 0.037(2) 0.0056(17) -0.0063(15) -0.0007(16)
C4 0.0233(18) 0.0249(18) 0.0275(18) 0.0007(15) 0.0001(14) 0.0015(15)
C5 0.0249(18) 0.0215(17) 0.0235(18) 0.0012(15) -0.0023(14) -0.0032(15)
C6 0.0260(18) 0.0251(18) 0.0233(18) 0.0051(15) -0.0002(14) 0.0038(15)
C7 0.0228(17) 0.0260(17) 0.0255(17) -0.0002(15) 0.0030(15) -0.0012(15)
C8 0.0197(17) 0.0230(17) 0.0265(17) 0.0047(15) 0.0002(14) -0.0039(14)
C9 0.0233(17) 0.0202(16) 0.0182(16) 0.0043(14) -0.0011(13) 0.0013(14)
C10 0.0222(18) 0.0283(18) 0.0276(19) 0.0004(15) -0.0025(14) 0.0013(15)
C11 0.031(2) 0.031(2) 0.028(2) -0.0003(16) 0.0012(16) 0.0061(17)
C12 0.038(2) 0.0283(19) 0.0244(19) -0.0027(15) -0.0041(16) 0.0045(17)
C13 0.0251(18) 0.0278(19) 0.029(2) 0.0032(16) -0.0053(15) -0.0038(16)
C14 0.0248(19) 0.0223(17) 0.0237(17) 0.0048(15) -0.0018(14) 0.0027(15)
C15 0.0211(18) 0.0257(18) 0.034(2) 0.0072(16) -0.0001(16) 0.0034(15)
C16 0.0210(18) 0.041(2) 0.033(2) 0.0014(18) 0.0036(15) -0.0013(17)

loop_
_atom_type_symbol
_atom_type_description
_atom_type_scat_dispersion_real
_atom_type_scat_dispersion_imag
_atom_type_scat_source
C C 0.0033 0.0016 'International Tables Vol C Tables 4.2.6.8 and 6.1.1.4'
H H 0.0000 0.0000 'International Tables Vol C Tables 4.2.6.8 and 6.1.1.4'
N N 0.0061 0.0033 'International Tables Vol C Tables 4.2.6.8 and 6.1.1.4'
O O 0.0106 0.0060 'International Tables Vol C Tables 4.2.6.8 and 6.1.1.4'

loop_
_geom_angle_atom_site_label_1
_geom_angle_atom_site_label_2
_geom_angle_atom_site_label_3
_geom_angle
C8 N1 C5 109.2(3)
C8 N1 C9 110.9(3)
C9 N1 C5 140.0(3)
C8 N2 C14 107.3(3)
C15 N2 C8 127.5(3)
C15 N2 C14 125.1(3)
C2 C1 H1 120.5
C2 C1 C6 118.9(3)
C6 C1 H1 120.5
C1 C2 H2 119.4
C1 C2 C3 121.3(3)
C3 C2 H2 119.4
C2 C3 H3 119.1
C2 C3 C4 121.8(3)
C4 C3 H3 119.1
C3 C4 H4 122.1
C5 C4 C3 115.8(3)
C5 C4 H4 122.1
N1 C5 C6 105.6(3)
C4 C5 N1 130.4(3)
C4 C5 C6 124.0(3)
C1 C6 C5 118.1(3)
C1 C6 C7 132.9(3)
C5 C6 C7 109.0(3)
C6 C7 H7 127.4
C8 C7 C6 105.1(3)
C8 C7 H7 127.4
N1 C8 N2 106.8(3)
C7 C8 N1 111.1(3)
C7 C8 N2 142.1(3)
C10 C9 N1 131.0(3)
C10 C9 C14 122.1(3)
C14 C9 N1 106.9(3)
C9 C10 H10 121.9
C9 C10 C11 116.3(3)
C11 C10 H10 121.9
C10 C11 H11 119.3
C12 C11 C10 121.4(3)
C12 C11 H11 119.3
C11 C12 H12 119.1
C11 C12 C13 121.8(3)
C13 C12 H12 119.1
C12 C13 H13 121.4
C14 C13 C12 117.3(3)
C14 C13 H13 121.4
C9 C14 N2 108.1(3)
C13 C14 N2 130.7(3)
C13 C14 C9 121.1(3)
O1 C15 N2 119.6(3)
O1 C15 C16 123.7(3)
N2 C15 C16 116.7(3)
C15 C16 H16A 109.5
C15 C16 H16B 109.5
C15 C16 H16C 109.5
H16A C16 H16B 109.5
H16A C16 H16C 109.5
H16B C16 H16C 109.5

loop_
_geom_bond_atom_site_label_1
_geom_bond_atom_site_label_2
_geom_bond_distance
O1 C15 1.215(4)
N1 C5 1.408(4)
N1 C8 1.384(4)
N1 C9 1.399(4)
N2 C8 1.417(4)
N2 C14 1.437(4)
N2 C15 1.389(4)
C1 H1 0.9500
C1 C2 1.380(5)
C1 C6 1.397(5)
C2 H2 0.9500
C2 C3 1.391(5)
C3 H3 0.9500
C3 C4 1.395(5)
C4 H4 0.9500
C4 C5 1.378(5)
C5 C6 1.413(5)
C6 C7 1.459(5)
C7 H7 0.9500
C7 C8 1.364(5)
C9 C10 1.383(5)
C9 C14 1.395(5)
C10 H10 0.9500
C10 C11 1.406(5)
C11 H11 0.9500
C11 C12 1.377(5)
C12 H12 0.9500
C12 C13 1.388(5)
C13 H13 0.9500
C13 C14 1.380(5)
C15 C16 1.502(5)
C16 H16A 0.9800
C16 H16B 0.9800
C16 H16C 0.9800

loop_
_geom_torsion_atom_site_label_1
_geom_torsion_atom_site_label_2
_geom_torsion_atom_site_label_3
_geom_torsion_atom_site_label_4
_geom_torsion
N1 C5 C6 C1 -179.8(3)
N1 C5 C6 C7 -0.1(4)
N1 C9 C10 C11 -178.7(3)
N1 C9 C14 N2 1.3(4)
N1 C9 C14 C13 178.9(3)
C1 C2 C3 C4 0.2(5)
C1 C6 C7 C8 -179.9(4)
C2 C1 C6 C5 -1.0(5)
C2 C1 C6 C7 179.3(4)
C2 C3 C4 C5 0.2(5)
C3 C4 C5 N1 -179.4(3)
C3 C4 C5 C6 -1.0(5)
C4 C5 C6 C1 1.4(5)
C4 C5 C6 C7 -178.9(3)
C5 N1 C8 N2 -178.7(3)
C5 N1 C8 C7 0.6(4)
C5 N1 C9 C10 -3.1(7)
C5 N1 C9 C14 177.9(4)
C5 C6 C7 C8 0.4(4)
C6 C1 C2 C3 0.3(5)
C6 C7 C8 N1 -0.6(4)
C6 C7 C8 N2 178.3(4)
C8 N1 C5 C4 178.4(3)
C8 N1 C5 C6 -0.3(4)
C8 N1 C9 C10 177.7(3)
C8 N1 C9 C14 -1.4(4)
C8 N2 C14 C9 -0.8(4)
C8 N2 C14 C13 -178.1(3)
C8 N2 C15 O1 -178.0(3)
C8 N2 C15 C16 1.5(5)
C9 N1 C5 C4 -0.9(7)
C9 N1 C5 C6 -179.6(4)
C9 N1 C8 N2 0.8(3)
C9 N1 C8 C7 -179.9(3)
C9 C10 C11 C12 0.6(5)
C10 C9 C14 N2 -177.8(3)
C10 C9 C14 C13 -0.2(5)
C10 C11 C12 C13 -1.4(6)
C11 C12 C13 C14 1.3(5)
C12 C13 C14 N2 176.4(3)
C12 C13 C14 C9 -0.5(5)
C14 N2 C8 N1 0.0(3)
C14 N2 C8 C7 -178.9(4)
C14 N2 C15 O1 5.7(5)
C14 N2 C15 C16 -174.9(3)
C14 C9 C10 C11 0.2(5)
C15 N2 C8 N1 -176.9(3)
C15 N2 C8 C7 4.2(7)
C15 N2 C14 C9 176.1(3)
C15 N2 C14 C13 -1.1(5)
